data_2227644
loop_
_publ_author_name
'H\"okelek, Tuncer'
'Saka, G\"uner'
'Tercan, Bar\?i\,s'
'\"Ozt\"urkkan, F\"ureya Elif'
'Necefo\(glu, Hacali'

_publ_section_title
;
 Diaquabis(2-bromobenzoato-\k<i>O</i>)bis(<i>N</i>,<i>N</i>-diethylnicotinamide-\k<i>N</i>^1^)cobalt(II)
;
_journal_coeditor_code IM2218
_journal_issue 9
_journal_name_full 'Acta Crystallographica Section E'
_journal_page_first m1132
_journal_page_last m1133
_journal_paper_doi 10.1107/S1600536810032630
_journal_volume 66
_journal_year 2010
_chemical_formula_iupac '[Co (C7 H4 Br O2)2 (C10 H14 N2 O)2 (H2 O)2]'
_chemical_formula_moiety 'C34 H40 Br2 Co N4 O8'
_chemical_formula_sum 'C34 H40 Br2 Co N4 O8'
_chemical_formula_weight 851.43
_chemical_name_systematic
;
Diaquabis(2-bromobenzoato-\k<i>O</i>)bis(<i>N</i>,<i>N</i>-
diethylnicotinamide-\k<i>N</i>^1^)cobalt(II)
;
_space_group_IT_number 14
_symmetry_cell_setting monoclinic
_symmetry_space_group_name_Hall '-P 2yn'
_symmetry_space_group_name_H-M 'P 1 21/n 1'
_atom_sites_solution_hydrogens geom
_atom_sites_solution_primary direct
_atom_sites_solution_secondary difmap
_audit_creation_method SHELXL-97
_cell_angle_alpha 90.00
_cell_angle_beta 114.3110(10)
_cell_angle_gamma 90.00
_cell_formula_units_Z 2
_cell_length_a 13.0106(2)
_cell_length_b 10.3513(2)
_cell_length_c 14.9580(3)
_cell_measurement_reflns_used 6465
_cell_measurement_temperature 100(2)
_cell_measurement_theta_max 28.26
_cell_measurement_theta_min 2.47
_cell_volume 1835.86(6)
_computing_cell_refinement 'SAINT (Bruker, 2007)'
_computing_data_collection 'APEX2 (Bruker, 2007)'
_computing_data_reduction 'SAINT (Bruker, 2007)'
_computing_molecular_graphics 'ORTEP-3 for Windows (Farrugia, 1997) and PLATON (Spek, 2009)'
_computing_publication_material 'WinGX (Farrugia, 1999) and PLATON (Spek, 2009)'
_computing_structure_refinement 'SHELXL97 (Sheldrick, 2008)'
_computing_structure_solution 'SHELXS97 (Sheldrick, 2008)'
_diffrn_ambient_temperature 100(2)
_diffrn_measured_fraction_theta_full 0.979
_diffrn_measured_fraction_theta_max 0.979
_diffrn_measurement_device_type 'Bruker Kappa APEXII CCD area-detector diffractometer'
_diffrn_measurement_method '\f and \w scans'
_diffrn_radiation_monochromator graphite
_diffrn_radiation_source 'fine-focus sealed tube'
_diffrn_radiation_type MoK\a
_diffrn_radiation_wavelength 0.71073
_diffrn_reflns_av_R_equivalents 0.0290
_diffrn_reflns_av_sigmaI/netI 0.0333
_diffrn_reflns_limit_h_max 17
_diffrn_reflns_limit_h_min -17
_diffrn_reflns_limit_k_max 13
_diffrn_reflns_limit_k_min -13
_diffrn_reflns_limit_l_max 17
_diffrn_reflns_limit_l_min -19
_diffrn_reflns_number 16787
_diffrn_reflns_theta_full 28.43
_diffrn_reflns_theta_max 28.43
_diffrn_reflns_theta_min 1.75
_exptl_absorpt_coefficient_mu 2.698
_exptl_absorpt_correction_T_max 0.5758
_exptl_absorpt_correction_T_min 0.4885
_exptl_absorpt_correction_type multi-scan
_exptl_absorpt_process_details '(SADABS; Bruker, 2005)'
_exptl_crystal_colour pink
_exptl_crystal_density_diffrn 1.540
_exptl_crystal_density_method 'not measured'
_exptl_crystal_description block
_exptl_crystal_F_000 866
_exptl_crystal_size_max 0.31
_exptl_crystal_size_mid 0.28
_exptl_crystal_size_min 0.23
_refine_diff_density_max 0.599
_refine_diff_density_min -0.323
_refine_ls_extinction_method none
_refine_ls_goodness_of_fit_ref 1.041
_refine_ls_hydrogen_treatment mixed
_refine_ls_matrix_type full
_refine_ls_number_parameters 233
_refine_ls_number_reflns 4528
_refine_ls_number_restraints 0
_refine_ls_restrained_S_all 1.041
_refine_ls_R_factor_all 0.0408
_refine_ls_R_factor_gt 0.0281
_refine_ls_shift/su_max 0.000
_refine_ls_shift/su_mean 0.000
_refine_ls_structure_factor_coef Fsqd
_refine_ls_weighting_details 'calc w=1/[\s^2^(Fo^2^)+(0.0277P)^2^+0.7345P] where P=(Fo^2^+2Fc^2^)/3'
_refine_ls_weighting_scheme calc
_refine_ls_wR_factor_gt 0.0606
_refine_ls_wR_factor_ref 0.0644
_reflns_number_gt 3700
_reflns_number_total 4528
_reflns_threshold_expression I>2\s(I)
_cod_data_source_file im2218.cif
_cod_data_source_block I
_cod_original_sg_symbol_H-M 'P 21/n'
_cod_database_code 2227644
_cod_database_fobs_code 2227644

loop_
_symmetry_equiv_pos_as_xyz
'x, y, z'
'-x+1/2, y+1/2, -z+1/2'
'-x, -y, -z'
'x-1/2, -y-1/2, z-1/2'

loop_
_atom_site_type_symbol
_atom_site_label
_atom_site_fract_x
_atom_site_fract_y
_atom_site_fract_z
_atom_site_U_iso_or_equiv
_atom_site_adp_type
_atom_site_calc_flag
_atom_site_refinement_flags
_atom_site_occupancy
_atom_site_disorder_assembly
_atom_site_disorder_group
Br Br1 0.178480(15) 0.14223(2) 0.071476(14) 0.02693(7) Uani d . 1 . .
Co Co1 0.5000 0.0000 0.0000 0.01023(8) Uani d S 1 . .
O O1 0.36578(13) -0.11744(14) 0.13111(11) 0.0287(3) Uani d . 1 . .
H H41 0.603(2) 0.226(3) 0.0534(18) 0.037(7) Uiso d . 1 . .
H H42 0.6254(19) 0.163(2) -0.0114(19) 0.030(7) Uiso d . 1 . .
O O2 0.46952(9) 0.04937(13) 0.12000(8) 0.0152(3) Uani d . 1 . .
O O3 0.93287(10) -0.11547(13) 0.39609(9) 0.0169(3) Uani d . 1 . .
O O4 0.61748(10) 0.15516(14) 0.03719(10) 0.0142(3) Uani d . 1 . .
N N1 0.64001(11) -0.12268(15) 0.09116(10) 0.0132(3) Uani d . 1 . .
N N2 0.98258(12) 0.00503(16) 0.29417(11) 0.0164(3) Uani d . 1 . .
C C1 0.40749(14) -0.00794(18) 0.15390(13) 0.0150(4) Uani d . 1 . .
C C2 0.38447(14) 0.06833(18) 0.22975(13) 0.0158(4) Uani d . 1 . .
C C3 0.28874(15) 0.1439(2) 0.20361(13) 0.0187(4) Uani d . 1 . .
C C4 0.27047(16) 0.2238(2) 0.27075(15) 0.0247(4) Uani d . 1 . .
H H4 0.2063 0.2751 0.2512 0.030 Uiso calc R 1 . .
C C5 0.34959(17) 0.2251(2) 0.36688(15) 0.0275(5) Uani d . 1 . .
H H5 0.3394 0.2790 0.4123 0.033 Uiso calc R 1 . .
C C6 0.44413(16) 0.1466(2) 0.39613(15) 0.0264(5) Uani d . 1 . .
H H6 0.4958 0.1456 0.4614 0.032 Uiso calc R 1 . .
C C7 0.46161(15) 0.0693(2) 0.32779(14) 0.0217(4) Uani d . 1 . .
H H7 0.5256 0.0176 0.3476 0.026 Uiso calc R 1 . .
C C8 0.72933(13) -0.07013(18) 0.16504(12) 0.0138(4) Uani d . 1 . .
H H8 0.7295 0.0185 0.1752 0.017 Uiso calc R 1 . .
C C9 0.82096(13) -0.14176(18) 0.22667(12) 0.0129(3) Uani d . 1 . .
C C10 0.82087(13) -0.27504(19) 0.21376(12) 0.0153(4) Uani d . 1 . .
H H10 0.8800 -0.3260 0.2555 0.018 Uiso calc R 1 . .
C C11 0.72976(14) -0.32932(19) 0.13661(13) 0.0164(4) Uani d . 1 . .
H H11 0.7275 -0.4177 0.1248 0.020 Uiso calc R 1 . .
C C12 0.64230(13) -0.25033(18) 0.07735(13) 0.0156(4) Uani d . 1 . .
H H12 0.5822 -0.2878 0.0254 0.019 Uiso calc R 1 . .
C C13 0.91718(13) -0.08168(18) 0.31162(12) 0.0132(4) Uani d . 1 . .
C C14 0.97403(16) 0.0414(2) 0.19635(14) 0.0267(5) Uani d . 1 . .
H H14A 0.9242 -0.0188 0.1483 0.032 Uiso calc R 1 . .
H H14B 1.0479 0.0345 0.1954 0.032 Uiso calc R 1 . .
C C15 0.92981(17) 0.1775(3) 0.16739(17) 0.0392(6) Uani d . 1 . .
H H15A 0.9321 0.1992 0.1058 0.059 Uiso calc R 1 . .
H H15B 0.9759 0.2371 0.2169 0.059 Uiso calc R 1 . .
H H15C 0.8535 0.1825 0.1611 0.059 Uiso calc R 1 . .
C C16 1.08067(14) 0.0566(2) 0.37816(13) 0.0189(4) Uani d . 1 . .
H H16A 1.0633 0.0604 0.4353 0.023 Uiso calc R 1 . .
H H16B 1.0961 0.1438 0.3634 0.023 Uiso calc R 1 . .
C C17 1.18452(15) -0.0267(2) 0.40117(15) 0.0256(5) Uani d . 1 . .
H H17A 1.2461 0.0075 0.4575 0.038 Uiso calc R 1 . .
H H17B 1.2042 -0.0268 0.3460 0.038 Uiso calc R 1 . .
H H17C 1.1689 -0.1134 0.4146 0.038 Uiso calc R 1 . .

loop_
_atom_site_aniso_label
_atom_site_aniso_U_11
_atom_site_aniso_U_22
_atom_site_aniso_U_33
_atom_site_aniso_U_12
_atom_site_aniso_U_13
_atom_site_aniso_U_23
Br1 0.02492(10) 0.03337(14) 0.02163(10) 0.00625(9) 0.00871(7) 0.00300(9)
Co1 0.01015(13) 0.01029(18) 0.00981(15) -0.00021(13) 0.00367(11) -0.00054(14)
O1 0.0486(9) 0.0161(8) 0.0359(8) -0.0111(7) 0.0320(7) -0.0081(7)
O2 0.0167(5) 0.0160(7) 0.0148(6) -0.0032(5) 0.0084(5) -0.0023(6)
O3 0.0195(6) 0.0154(7) 0.0119(6) -0.0016(5) 0.0027(5) 0.0017(5)
O4 0.0166(5) 0.0111(7) 0.0152(6) 0.0006(5) 0.0069(5) 0.0005(6)
N1 0.0139(6) 0.0131(8) 0.0122(7) 0.0000(6) 0.0049(5) -0.0001(6)
N2 0.0163(6) 0.0176(9) 0.0131(7) -0.0036(6) 0.0040(5) 0.0003(7)
C1 0.0163(7) 0.0141(10) 0.0157(8) 0.0017(7) 0.0076(6) 0.0007(8)
C2 0.0208(8) 0.0127(10) 0.0178(9) -0.0038(8) 0.0119(7) -0.0002(8)
C3 0.0222(8) 0.0189(10) 0.0177(9) -0.0027(8) 0.0109(7) -0.0003(8)
C4 0.0302(9) 0.0212(11) 0.0310(11) 0.0018(9) 0.0209(8) -0.0018(10)
C5 0.0403(11) 0.0244(12) 0.0278(11) -0.0071(10) 0.0240(9) -0.0107(10)
C6 0.0286(9) 0.0330(13) 0.0193(9) -0.0096(9) 0.0116(8) -0.0070(10)
C7 0.0191(8) 0.0245(12) 0.0218(9) -0.0035(8) 0.0089(7) -0.0021(9)
C8 0.0167(7) 0.0112(9) 0.0133(8) 0.0005(7) 0.0059(6) -0.0002(7)
C9 0.0138(7) 0.0132(9) 0.0110(8) -0.0004(7) 0.0044(6) 0.0006(8)
C10 0.0155(7) 0.0143(10) 0.0149(8) 0.0044(7) 0.0051(6) 0.0042(8)
C11 0.0199(8) 0.0108(9) 0.0169(9) -0.0002(7) 0.0060(7) -0.0006(8)
C12 0.0137(7) 0.0160(10) 0.0150(8) -0.0015(7) 0.0037(6) -0.0023(8)
C13 0.0133(7) 0.0100(9) 0.0135(8) 0.0024(7) 0.0026(6) -0.0004(7)
C14 0.0255(9) 0.0390(14) 0.0146(9) -0.0125(10) 0.0071(7) 0.0024(10)
C15 0.0280(10) 0.0483(16) 0.0315(12) -0.0094(11) 0.0023(9) 0.0222(12)
C16 0.0179(8) 0.0189(11) 0.0161(9) -0.0066(8) 0.0033(7) -0.0018(8)
C17 0.0181(8) 0.0306(12) 0.0242(10) -0.0013(9) 0.0049(7) 0.0041(9)

loop_
_atom_type_symbol
_atom_type_description
_atom_type_scat_dispersion_real
_atom_type_scat_dispersion_imag
_atom_type_scat_source
C C 0.0030 0.0020 'International Tables Vol C Tables 4.2.6.8 and 6.1.1.4'
H H 0.0000 0.0000 'International Tables Vol C Tables 4.2.6.8 and 6.1.1.4'
Br Br -0.2900 2.4600 'International Tables Vol C Tables 4.2.6.8 and 6.1.1.4'
Co Co 0.3490 0.9720 'International Tables Vol C Tables 4.2.6.8 and 6.1.1.4'
N N 0.0060 0.0030 'International Tables Vol C Tables 4.2.6.8 and 6.1.1.4'
O O 0.0110 0.0060 'International Tables Vol C Tables 4.2.6.8 and 6.1.1.4'

loop_
_geom_angle_atom_site_label_1
_geom_angle_atom_site_label_2
_geom_angle_atom_site_label_3
_geom_angle_site_symmetry_1
_geom_angle_site_symmetry_3
_geom_angle
_geom_angle_publ_flag
O2 Co1 O2 . 3_655 180.00(5) ?
O2 Co1 O4 . . 87.71(5) ?
O2 Co1 O4 3_655 . 92.29(5) ?
O2 Co1 O4 . 3_655 92.29(5) ?
O2 Co1 O4 3_655 3_655 87.71(5) ?
O2 Co1 N1 . . 90.60(5) ?
O2 Co1 N1 3_655 . 89.40(5) ?
O2 Co1 N1 . 3_655 89.40(5) ?
O2 Co1 N1 3_655 3_655 90.60(5) ?
O4 Co1 O4 3_655 . 180.00(7) ?
O4 Co1 N1 . . 87.18(5) ?
O4 Co1 N1 3_655 . 92.82(5) ?
O4 Co1 N1 . 3_655 92.82(5) ?
O4 Co1 N1 3_655 3_655 87.18(5) ?
N1 Co1 N1 3_655 . 180.00(13) ?
C1 O2 Co1 . . 128.18(12) ?
Co1 O4 H41 . . 121.8(17) ?
Co1 O4 H42 . . 100.9(18) ?
H42 O4 H41 . . 109(2) ?
C8 N1 Co1 . . 119.70(12) ?
C12 N1 Co1 . . 122.99(11) ?
C12 N1 C8 . . 117.32(15) ?
C13 N2 C14 . . 125.02(15) ?
C13 N2 C16 . . 118.37(15) ?
C14 N2 C16 . . 116.09(14) ?
O1 C1 O2 . . 126.67(17) ?
O1 C1 C2 . . 118.94(15) ?
O2 C1 C2 . . 114.40(16) ?
C3 C2 C1 . . 121.13(16) ?
C3 C2 C7 . . 117.86(17) ?
C7 C2 C1 . . 120.95(16) ?
C2 C3 Br1 . . 119.59(14) ?
C2 C3 C4 . . 122.13(17) ?
C4 C3 Br1 . . 118.26(14) ?
C3 C4 H4 . . 120.6 ?
C5 C4 C3 . . 118.71(19) ?
C5 C4 H4 . . 120.6 ?
C4 C5 C6 . . 120.46(18) ?
C4 C5 H5 . . 119.8 ?
C6 C5 H5 . . 119.8 ?
C5 C6 C7 . . 119.88(18) ?
C5 C6 H6 . . 120.1 ?
C7 C6 H6 . . 120.1 ?
C2 C7 H7 . . 119.6 ?
C6 C7 C2 . . 120.88(18) ?
C6 C7 H7 . . 119.6 ?
N1 C8 C9 . . 123.11(17) ?
N1 C8 H8 . . 118.4 ?
C9 C8 H8 . . 118.4 ?
C8 C9 C10 . . 119.13(15) ?
C8 C9 C13 . . 122.05(16) ?
C10 C9 C13 . . 118.68(15) ?
C9 C10 H10 . . 121.1 ?
C11 C10 C9 . . 117.90(16) ?
C11 C10 H10 . . 121.1 ?
C10 C11 H11 . . 120.4 ?
C12 C11 C10 . . 119.25(18) ?
C12 C11 H11 . . 120.4 ?
N1 C12 C11 . . 123.24(16) ?
N1 C12 H12 . . 118.4 ?
C11 C12 H12 . . 118.4 ?
O3 C13 N2 . . 122.44(15) ?
O3 C13 C9 . . 118.27(15) ?
N2 C13 C9 . . 119.29(15) ?
N2 C14 C15 . . 112.75(18) ?
N2 C14 H14A . . 109.0 ?
N2 C14 H14B . . 109.0 ?
C15 C14 H14A . . 109.0 ?
C15 C14 H14B . . 109.0 ?
H14A C14 H14B . . 107.8 ?
C14 C15 H15A . . 109.5 ?
C14 C15 H15B . . 109.5 ?
C14 C15 H15C . . 109.5 ?
H15A C15 H15B . . 109.5 ?
H15A C15 H15C . . 109.5 ?
H15B C15 H15C . . 109.5 ?
N2 C16 C17 . . 111.41(16) ?
N2 C16 H16A . . 109.3 ?
N2 C16 H16B . . 109.3 ?
C17 C16 H16A . . 109.3 ?
C17 C16 H16B . . 109.3 ?
H16A C16 H16B . . 108.0 ?
C16 C17 H17A . . 109.5 ?
C16 C17 H17B . . 109.5 ?
C16 C17 H17C . . 109.5 ?
H17A C17 H17B . . 109.5 ?
H17A C17 H17C . . 109.5 ?
H17B C17 H17C . . 109.5 ?

loop_
_geom_bond_atom_site_label_1
_geom_bond_atom_site_label_2
_geom_bond_site_symmetry_2
_geom_bond_distance
_geom_bond_publ_flag
Br1 C3 . 1.9053(18) ?
Co1 O2 . 2.0559(12) ?
Co1 O2 3_655 2.0559(12) ?
Co1 O4 3_655 2.1272(13) ?
Co1 N1 3_655 2.1783(14) ?
O1 C1 . 1.242(2) ?
O2 C1 . 1.264(2) ?
O3 C13 . 1.244(2) ?
O4 Co1 . 2.1272(13) ?
O4 H41 . 0.82(3) ?
O4 H42 . 0.78(3) ?
N1 C12 . 1.340(2) ?
N1 C8 . 1.345(2) ?
N1 Co1 . 2.1783(14) ?
N2 C13 . 1.334(2) ?
N2 C14 . 1.470(2) ?
N2 C16 . 1.474(2) ?
C2 C1 . 1.510(2) ?
C2 C7 . 1.395(2) ?
C3 C2 . 1.384(3) ?
C3 C4 . 1.395(3) ?
C4 C5 . 1.381(3) ?
C4 H4 . 0.9300 ?
C5 H5 . 0.9300 ?
C6 C5 . 1.386(3) ?
C6 C7 . 1.388(3) ?
C6 H6 . 0.9300 ?
C7 H7 . 0.9300 ?
C8 H8 . 0.9300 ?
C9 C8 . 1.384(2) ?
C9 C10 . 1.393(3) ?
C9 C13 . 1.503(2) ?
C10 C11 . 1.388(2) ?
C10 H10 . 0.9300 ?
C11 H11 . 0.9300 ?
C12 C11 . 1.385(2) ?
C12 H12 . 0.9300 ?
C14 C15 . 1.516(3) ?
C14 H14A . 0.9700 ?
C14 H14B . 0.9700 ?
C15 H15A . 0.9600 ?
C15 H15B . 0.9600 ?
C15 H15C . 0.9600 ?
C16 C17 . 1.518(3) ?
C16 H16A . 0.9700 ?
C16 H16B . 0.9700 ?
C17 H17A . 0.9600 ?
C17 H17B . 0.9600 ?
C17 H17C . 0.9600 ?

loop_
_geom_hbond_atom_site_label_D
_geom_hbond_atom_site_label_H
_geom_hbond_atom_site_label_A
_geom_hbond_site_symmetry_A
_geom_hbond_distance_DH
_geom_hbond_distance_HA
_geom_hbond_distance_DA
_geom_hbond_angle_DHA
_geom_hbond_publ_flag
O4 H41 O3 2_655 0.82(3) 1.94(3) 2.757(2) 174(3) yes
O4 H42 O1 3_655 0.78(3) 1.90(3) 2.644(2) 159(2) yes
C4 H4 O1 2_555 0.93 2.56 3.184(3) 125 yes
C10 H10 O2 2_645 0.93 2.44 3.368(2) 174 yes
C12 H12 O3 4_555 0.93 2.33 3.259(2) 179 yes
C16 H16A O3 3_756 0.97 2.57 3.506(2) 163 yes
C16 H16B O1 2_655 0.97 2.52 3.460(3) 164 yes

loop_
_geom_torsion_atom_site_label_1
_geom_torsion_atom_site_label_2
_geom_torsion_atom_site_label_3
_geom_torsion_atom_site_label_4
_geom_torsion_site_symmetry_1
_geom_torsion_site_symmetry_2
_geom_torsion_site_symmetry_3
_geom_torsion_site_symmetry_4
_geom_torsion
_geom_torsion_publ_flag
O4 Co1 O2 C1 . . . . -175.42(14) ?
O4 Co1 O2 C1 3_655 . . . 4.58(14) ?
N1 Co1 O2 C1 . . . . -88.27(14) ?
N1 Co1 O2 C1 3_655 . . . 91.73(14) ?
Co1 O2 C1 O1 . . . . 12.3(3) ?
Co1 O2 C1 C2 . . . . -167.89(11) ?
C8 N1 Co1 O2 . . . . -61.76(13) ?
C8 N1 Co1 O2 . . . 3_655 118.24(13) ?
C8 N1 Co1 O4 . . . . 25.92(13) ?
C8 N1 Co1 O4 . . . 3_655 -154.08(13) ?
C12 N1 Co1 O2 . . . . 118.37(14) ?
C12 N1 Co1 O2 . . . 3_655 -61.63(14) ?
C12 N1 Co1 O4 . . . . -153.95(14) ?
C12 N1 Co1 O4 . . . 3_655 26.05(14) ?
Co1 N1 C8 C9 . . . . 179.40(13) ?
Co1 N1 C12 C11 . . . . -178.31(13) ?
C8 N1 C12 C11 . . . . 1.8(3) ?
C12 N1 C8 C9 . . . . -0.7(2) ?
C14 N2 C13 O3 . . . . 174.95(18) ?
C14 N2 C13 C9 . . . . -4.8(3) ?
C16 N2 C13 O3 . . . . 3.6(3) ?
C16 N2 C13 C9 . . . . -176.22(15) ?
C13 N2 C14 C15 . . . . 110.3(2) ?
C13 N2 C16 C17 . . . . 88.6(2) ?
C16 N2 C14 C15 . . . . -78.2(2) ?
C14 N2 C16 C17 . . . . -83.5(2) ?
C3 C2 C1 O1 . . . . -86.0(2) ?
C3 C2 C1 O2 . . . . 94.2(2) ?
C7 C2 C1 O1 . . . . 96.9(2) ?
C7 C2 C1 O2 . . . . -82.9(2) ?
C1 C2 C7 C6 . . . . 175.44(17) ?
C3 C2 C7 C6 . . . . -1.8(3) ?
Br1 C3 C2 C1 . . . . 4.6(2) ?
Br1 C3 C4 C5 . . . . 179.62(15) ?
Br1 C3 C2 C7 . . . . -178.19(14) ?
C2 C3 C4 C5 . . . . -1.4(3) ?
C4 C3 C2 C1 . . . . -174.33(17) ?
C4 C3 C2 C7 . . . . 2.9(3) ?
C3 C4 C5 C6 . . . . -1.2(3) ?
C7 C6 C5 C4 . . . . 2.2(3) ?
C5 C6 C7 C2 . . . . -0.7(3) ?
C10 C9 C8 N1 . . . . -1.4(3) ?
C13 C9 C8 N1 . . . . -177.05(15) ?
C8 C9 C10 C11 . . . . 2.4(3) ?
C13 C9 C10 C11 . . . . 178.18(15) ?
C8 C9 C13 O3 . . . . 114.69(19) ?
C8 C9 C13 N2 . . . . -65.5(2) ?
C10 C9 C13 O3 . . . . -61.0(2) ?
C10 C9 C13 N2 . . . . 118.79(19) ?
C9 C10 C11 C12 . . . . -1.4(3) ?
N1 C12 C11 C10 . . . . -0.8(3) ?
